data_4504716
loop_
_publ_author_name
'Visi, Mandana Z.'
'Knobler, Carolyn B.'
'Owen, Jonathan J.'
'Khan, M. Ishaque'
'Schubert, David M.'

_publ_section_title
;
 Structures of Self-Assembled Nonmetal Borates Derived from
 \a,\w-Diaminoalkanes
;
_journal_issue 2
_journal_name_full 'Crystal Growth &amp; Design'
_journal_page_first 538
_journal_paper_doi 10.1021/cg0504915
_journal_volume 6
_journal_year 2006
_chemical_formula_moiety 'C12 H30 N2, 2(B5 H4 O10), 4(H2 O)'
_chemical_formula_sum 'C12 H46 B10 N2 O24'
_chemical_formula_weight 710.61
_chemical_name_common '1,12-diammoniododecane bispentaborate tetrahydrate'
_chemical_name_systematic
; 
 ? 
;
_space_group_IT_number 2
_symmetry_cell_setting triclinic
_symmetry_space_group_name_Hall '-P 1'
_symmetry_space_group_name_H-M 'P -1'
_atom_sites_solution_hydrogens geom
_atom_sites_solution_primary direct
_atom_sites_solution_secondary difmap
_audit_creation_method SHELXL-97
_cell_angle_alpha 94.5870(10)
_cell_angle_beta 97.8090(10)
_cell_angle_gamma 91.5810(10)
_cell_formula_units_Z 1
_cell_length_a 7.2943(5)
_cell_length_b 9.8545(7)
_cell_length_c 11.6668(8)
_cell_measurement_reflns_used 5759
_cell_measurement_temperature 298(2)
_cell_measurement_theta_max 28.23
_cell_measurement_theta_min 2.61
_cell_volume 827.56(10)
_computing_cell_refinement 'Bruker SMART'
_computing_data_collection 'Bruker SMART'
_computing_data_reduction 'Bruker SAINT'
_computing_molecular_graphics 'Bruker SHELXTL'
_computing_publication_material 'Bruker SHELXTL'
_computing_structure_refinement 'SHELXL-97 (Sheldrick, 1997)'
_computing_structure_solution 'SHELXS-97 (Sheldrick, 1990)'
_diffrn_ambient_temperature 298(2)
_diffrn_measured_fraction_theta_full 0.992
_diffrn_measured_fraction_theta_max 0.944
_diffrn_measurement_device_type 'ccd area detector'
_diffrn_measurement_method 'phi and omega scans'
_diffrn_radiation_monochromator graphite
_diffrn_radiation_source 'fine-focus sealed tube'
_diffrn_radiation_type MoK\a
_diffrn_radiation_wavelength 0.71073
_diffrn_reflns_av_R_equivalents 0.0143
_diffrn_reflns_av_sigmaI/netI 0.0172
_diffrn_reflns_limit_h_max 9
_diffrn_reflns_limit_h_min -9
_diffrn_reflns_limit_k_max 13
_diffrn_reflns_limit_k_min -13
_diffrn_reflns_limit_l_max 15
_diffrn_reflns_limit_l_min -15
_diffrn_reflns_number 7598
_diffrn_reflns_theta_full 25.00
_diffrn_reflns_theta_max 28.26
_diffrn_reflns_theta_min 1.77
_exptl_absorpt_coefficient_mu 0.127
_exptl_absorpt_correction_T_max 0.94
_exptl_absorpt_correction_T_min 0.92
_exptl_absorpt_correction_type multi-scan
_exptl_absorpt_process_details SADABS
_exptl_crystal_colour colorless
_exptl_crystal_density_diffrn 1.426
_exptl_crystal_density_method 'not measured'
_exptl_crystal_description parallelepiped
_exptl_crystal_F_000 374
_exptl_crystal_size_max 0.6
_exptl_crystal_size_mid 0.5
_exptl_crystal_size_min 0.5
_refine_diff_density_max 0.241
_refine_diff_density_min -0.280
_refine_diff_density_rms 0.046
_refine_ls_extinction_method none
_refine_ls_goodness_of_fit_ref 0.854
_refine_ls_hydrogen_treatment constr
_refine_ls_matrix_type full
_refine_ls_number_parameters 250
_refine_ls_number_reflns 3876
_refine_ls_number_restraints 0
_refine_ls_restrained_S_all 0.854
_refine_ls_R_factor_all 0.0405
_refine_ls_R_factor_gt 0.0377
_refine_ls_shift/su_max 0.001
_refine_ls_shift/su_mean 0.000
_refine_ls_structure_factor_coef Fsqd
_refine_ls_weighting_details 'calc w=1/[\s^2^(Fo^2^)+(0.0817P)^2^+0.2486P] where P=(Fo^2^+2Fc^2^)/3'
_refine_ls_weighting_scheme calc
_refine_ls_wR_factor_gt 0.1086
_refine_ls_wR_factor_ref 0.1115
_reflns_number_gt 3512
_reflns_number_total 3876
_reflns_threshold_expression >2sigma(I)
_cod_data_source_file cg0504915si20051107_091537.cif
_cod_data_source_block compound_8
_cod_original_sg_symbol_H-M P-1
_cod_database_code 4504716

loop_
_symmetry_equiv_pos_as_xyz
'x, y, z'
'-x, -y, -z'

loop_
_atom_site_label
_atom_site_type_symbol
_atom_site_fract_x
_atom_site_fract_y
_atom_site_fract_z
_atom_site_U_iso_or_equiv
_atom_site_adp_type
_atom_site_occupancy
_atom_site_symmetry_multiplicity
_atom_site_calc_flag
_atom_site_refinement_flags
B1 B 0.44286(16) 0.63609(11) 0.76290(10) 0.0268(2) Uani 1 1 d .
B2A B 0.45833(18) 0.87589(12) 0.84700(10) 0.0296(2) Uani 1 1 d .
B2B B 0.49604(17) 0.69760(12) 0.97632(10) 0.0299(2) Uani 1 1 d .
B2C B 0.26439(15) 0.45365(11) 0.63530(10) 0.0250(2) Uani 1 1 d .
B2D B 0.59225(15) 0.46985(12) 0.64003(10) 0.0255(2) Uani 1 1 d .
O1A O 0.46984(11) 0.60352(7) 0.88469(6) 0.03000(18) Uani 1 1 d .
O1B O 0.43164(13) 0.78322(8) 0.75458(7) 0.0349(2) Uani 1 1 d .
O1C O 0.26777(10) 0.57078(8) 0.70403(6) 0.02849(17) Uani 1 1 d .
O1D O 0.60169(10) 0.58830(8) 0.70747(7) 0.03078(18) Uani 1 1 d .
O2A O 0.52594(15) 0.66877(9) 1.08793(7) 0.0433(2) Uani 1 1 d .
H2A H 0.521(3) 0.587(2) 1.0945(16) 0.056 Uiso 1 1 d .
O2B O 0.10735(11) 0.38146(8) 0.58784(7) 0.03386(19) Uani 1 1 d .
H2B H 0.015(2) 0.4097(17) 0.6043(14) 0.044 Uiso 1 1 d .
O2C O 0.74674(10) 0.42116(9) 0.60091(7) 0.03481(19) Uani 1 1 d .
H2C H 0.720(2) 0.3434(18) 0.5587(14) 0.045 Uiso 1 1 d .
O2D O 0.45021(15) 1.00947(8) 0.82930(8) 0.0442(2) Uani 1 1 d .
H2D H 0.468(3) 1.060(2) 0.8940(17) 0.057 Uiso 1 1 d .
O3A O 0.49315(14) 0.83580(8) 0.95868(7) 0.0378(2) Uani 1 1 d .
O3B O 0.42580(10) 0.39735(7) 0.60691(7) 0.02940(18) Uani 1 1 d .
N1 N 0.92107(15) -0.26470(10) 0.64785(10) 0.0365(2) Uani 1 1 d .
H1CA H 0.911(2) -0.2958(17) 0.5691(16) 0.047 Uiso 1 1 d .
H1CB H 1.032(2) -0.2932(17) 0.6847(14) 0.047 Uiso 1 1 d .
H1CC H 0.826(2) -0.3052(17) 0.6815(14) 0.047 Uiso 1 1 d .
C2 C 0.9086(2) -0.11301(13) 0.65388(11) 0.0431(3) Uani 1 1 d .
H21 H 0.7864 -0.0906 0.6181 0.052 Uiso 1 1 calc R
H22 H 0.9985 -0.0759 0.6095 0.052 Uiso 1 1 calc R
C3 C 0.94265(18) -0.04655(12) 0.77629(11) 0.0385(3) Uani 1 1 d .
H31 H 1.0623 -0.0717 0.8139 0.046 Uiso 1 1 calc R
H32 H 0.8485 -0.0788 0.8199 0.046 Uiso 1 1 calc R
C4 C 0.9383(2) 0.10808(13) 0.77619(12) 0.0454(3) Uani 1 1 d .
H41 H 1.0310 0.1385 0.7307 0.055 Uiso 1 1 calc R
H42 H 0.8184 0.1316 0.7378 0.055 Uiso 1 1 calc R
C5 C 0.9728(2) 0.18531(13) 0.89566(11) 0.0424(3) Uani 1 1 d .
H51 H 1.0920 0.1617 0.9351 0.051 Uiso 1 1 calc R
H52 H 0.8784 0.1577 0.9411 0.051 Uiso 1 1 calc R
C6 C 0.9706(2) 0.33928(13) 0.88901(11) 0.0420(3) Uani 1 1 d .
H61 H 1.0656 0.3658 0.8436 0.050 Uiso 1 1 calc R
H62 H 0.8521 0.3615 0.8478 0.050 Uiso 1 1 calc R
C7 C 1.00191(18) 0.42362(12) 1.00560(11) 0.0401(3) Uani 1 1 d .
H71 H 1.1208 0.4025 1.0470 0.048 Uiso 1 1 calc R
H72 H 0.9070 0.3980 1.0514 0.048 Uiso 1 1 calc R
O1W O 0.28878(16) 0.81326(10) 0.52563(9) 0.0478(2) Uani 1 1 d .
H1W1 H 0.345(3) 0.812(2) 0.5987(19) 0.062 Uiso 1 1 d .
H1W2 H 0.358(3) 0.865(2) 0.4975(17) 0.062 Uiso 1 1 d .
O2W O 0.4185(3) 0.10100(13) 0.60534(11) 0.0783(4) Uani 1 1 d .
H2W2 H 0.441(4) 0.083(3) 0.691(2) 0.102 Uiso 1 1 d .
H2W1 H 0.418(4) 0.197(3) 0.616(2) 0.102 Uiso 1 1 d .

loop_
_atom_site_aniso_label
_atom_site_aniso_U_11
_atom_site_aniso_U_22
_atom_site_aniso_U_33
_atom_site_aniso_U_23
_atom_site_aniso_U_13
_atom_site_aniso_U_12
B1 0.0320(5) 0.0239(5) 0.0231(5) -0.0042(4) 0.0027(4) -0.0010(4)
B2A 0.0371(6) 0.0240(5) 0.0263(5) -0.0028(4) 0.0029(4) -0.0004(4)
B2B 0.0364(6) 0.0261(5) 0.0259(5) -0.0026(4) 0.0034(4) -0.0007(4)
B2C 0.0238(5) 0.0246(5) 0.0260(5) -0.0025(4) 0.0045(4) 0.0003(4)
B2D 0.0234(5) 0.0281(5) 0.0239(5) -0.0016(4) 0.0022(4) -0.0014(4)
O1A 0.0427(4) 0.0222(3) 0.0239(4) -0.0019(3) 0.0029(3) 0.0000(3)
O1B 0.0557(5) 0.0231(4) 0.0240(4) -0.0028(3) 0.0012(3) -0.0002(3)
O1C 0.0257(3) 0.0284(4) 0.0297(4) -0.0081(3) 0.0039(3) 0.0018(3)
O1D 0.0270(4) 0.0315(4) 0.0319(4) -0.0086(3) 0.0053(3) -0.0060(3)
O2A 0.0745(7) 0.0289(4) 0.0245(4) -0.0012(3) 0.0021(4) 0.0006(4)
O2B 0.0217(3) 0.0366(4) 0.0410(4) -0.0132(3) 0.0065(3) -0.0027(3)
O2C 0.0225(3) 0.0399(4) 0.0401(4) -0.0099(3) 0.0057(3) -0.0006(3)
O2D 0.0773(7) 0.0227(4) 0.0301(4) -0.0029(3) 0.0018(4) 0.0011(4)
O3A 0.0634(6) 0.0235(4) 0.0241(4) -0.0046(3) 0.0018(3) 0.0003(3)
O3B 0.0225(3) 0.0255(3) 0.0384(4) -0.0092(3) 0.0048(3) -0.0002(3)
N1 0.0361(5) 0.0324(5) 0.0389(5) -0.0113(4) 0.0069(4) -0.0028(4)
C2 0.0574(8) 0.0321(6) 0.0380(6) -0.0068(5) 0.0059(5) 0.0008(5)
C3 0.0422(6) 0.0334(6) 0.0373(6) -0.0089(5) 0.0039(5) -0.0011(5)
C4 0.0602(8) 0.0335(6) 0.0401(7) -0.0086(5) 0.0052(6) 0.0001(5)
C5 0.0505(7) 0.0337(6) 0.0401(6) -0.0096(5) 0.0032(5) 0.0008(5)
C6 0.0505(7) 0.0344(6) 0.0385(6) -0.0092(5) 0.0041(5) 0.0008(5)
C7 0.0427(6) 0.0353(6) 0.0398(6) -0.0097(5) 0.0043(5) 0.0011(5)
O1W 0.0600(6) 0.0399(5) 0.0402(5) -0.0013(4) -0.0020(4) 0.0007(4)
O2W 0.1447(14) 0.0434(6) 0.0487(6) 0.0017(5) 0.0212(7) 0.0073(7)

loop_
_atom_type_symbol
_atom_type_description
_atom_type_scat_dispersion_real
_atom_type_scat_dispersion_imag
_atom_type_scat_source
C C 0.0033 0.0016 'International Tables Vol C Tables 4.2.6.8 and 6.1.1.4'
H H 0.0000 0.0000 'International Tables Vol C Tables 4.2.6.8 and 6.1.1.4'
B B 0.0013 0.0007 'International Tables Vol C Tables 4.2.6.8 and 6.1.1.4'
N N 0.0061 0.0033 'International Tables Vol C Tables 4.2.6.8 and 6.1.1.4'
O O 0.0106 0.0060 'International Tables Vol C Tables 4.2.6.8 and 6.1.1.4'

loop_
_geom_angle_atom_site_label_1
_geom_angle_atom_site_label_2
_geom_angle_atom_site_label_3
_geom_angle
_geom_angle_site_symmetry_3
O1B B1 O1A 111.15(8) .
O1B B1 O1C 107.90(9) .
O1A B1 O1C 109.12(8) .
O1B B1 O1D 108.46(9) .
O1A B1 O1D 108.77(9) .
O1C B1 O1D 111.45(8) .
O1B B2A O2D 118.90(10) .
O1B B2A O3A 120.90(10) .
O2D B2A O3A 120.20(10) .
O2A B2B O1A 124.58(10) .
O2A B2B O3A 115.41(9) .
O1A B2B O3A 120.01(10) .
O1C B2C O2B 124.31(9) .
O1C B2C O3B 121.47(9) .
O2B B2C O3B 114.22(9) .
O1D B2D O2C 120.16(9) .
O1D B2D O3B 121.19(9) .
O2C B2D O3B 118.63(9) .
B2B O1A B1 124.17(9) .
B2A O1B B1 123.74(9) .
B2C O1C B1 121.53(8) .
B2D O1D B1 121.67(8) .
B2A O3A B2B 119.80(9) .
B2D O3B B2C 119.03(8) .
N1 C2 C3 113.19(11) .
C2 C3 C4 110.64(11) .
C5 C4 C3 114.92(12) .
C4 C5 C6 112.13(11) .
C7 C6 C5 115.18(12) .
C6 C7 C7 113.18(14) 2_767

loop_
_geom_bond_atom_site_label_1
_geom_bond_atom_site_label_2
_geom_bond_distance
_geom_bond_site_symmetry_2
B1 O1B 1.4646(13) .
B1 O1A 1.4701(13) .
B1 O1C 1.4706(13) .
B1 O1D 1.4722(14) .
B2A O1B 1.3455(13) .
B2A O2D 1.3503(14) .
B2A O3A 1.3842(14) .
B2B O2A 1.3450(14) .
B2B O1A 1.3472(13) .
B2B O3A 1.3939(14) .
B2C O1C 1.3494(13) .
B2C O2B 1.3581(13) .
B2C O3B 1.3843(13) .
B2D O1D 1.3492(13) .
B2D O2C 1.3575(13) .
B2D O3B 1.3836(13) .
N1 C2 1.4968(16) .
C2 C3 1.5084(16) .
C3 C4 1.5251(17) .
C4 C5 1.5198(17) .
C5 C6 1.5259(18) .
C6 C7 1.5223(16) .
C7 C7 1.522(2) 2_767

loop_
_geom_hbond_atom_site_label_D
_geom_hbond_atom_site_label_H
_geom_hbond_atom_site_label_A
_geom_hbond_distance_DH
_geom_hbond_distance_HA
_geom_hbond_distance_DA
_geom_hbond_angle_DHA
_geom_hbond_site_symmetry_A
O2A H2A O1A 0.82(2) 1.91(2) 2.7280(12) 175.1(19) 2_667
O2B H2B O2C 0.777(18) 1.959(18) 2.6929(11) 157.3(16) 1_455
O2C H2C O1W 0.879(18) 1.758(18) 2.6270(13) 169.7(16) 2_666
O2D H2D O3A 0.86(2) 1.91(2) 2.7746(12) 176.9(18) 2_677
N1 H1CA O2B 0.937(18) 1.940(18) 2.8730(13) 173.3(15) 2_656
N1 H1CB O1C 0.928(17) 2.206(18) 3.0658(13) 153.9(14) 1_645
N1 H1CC O1D 0.936(17) 1.991(17) 2.9025(13) 164.0(14) 1_545
O1W H1W1 O1B 0.89(2) 1.89(2) 2.7741(13) 169.9(18) .
O1W H1W2 O2W 0.83(2) 2.18(2) 2.933(2) 151.0(19) 2_666
O2W H2W1 O3B 0.94(3) 1.99(3) 2.9179(15) 169(2) .
O2W H2W2 O2D 1.02(3) 1.81(3) 2.8140(16) 165(2) 1_545

loop_
_geom_torsion_atom_site_label_1
_geom_torsion_atom_site_label_2
_geom_torsion_atom_site_label_3
_geom_torsion_atom_site_label_4
_geom_torsion
_geom_torsion_site_symmetry_4
O2A B2B O1A B1 -178.07(11) .
O3A B2B O1A B1 1.94(17) .
O1B B1 O1A B2B -5.08(15) .
O1C B1 O1A B2B -123.95(10) .
O1D B1 O1A B2B 114.27(11) .
O2D B2A O1B B1 178.04(10) .
O3A B2A O1B B1 -2.12(18) .
O1A B1 O1B B2A 5.15(15) .
O1C B1 O1B B2A 124.76(11) .
O1D B1 O1B B2A -114.38(11) .
O2B B2C O1C B1 173.25(10) .
O3B B2C O1C B1 -7.10(15) .
O1B B1 O1C B2C 138.62(9) .
O1A B1 O1C B2C -100.50(11) .
O1D B1 O1C B2C 19.64(13) .
O2C B2D O1D B1 -172.58(10) .
O3B B2D O1D B1 9.04(15) .
O1B B1 O1D B2D -139.29(9) .
O1A B1 O1D B2D 99.70(11) .
O1C B1 O1D B2D -20.65(14) .
O1B B2A O3A B2B -1.67(17) .
O2D B2A O3A B2B 178.17(11) .
O2A B2B O3A B2A -178.24(11) .
O1A B2B O3A B2A 1.75(17) .
O1D B2D O3B B2C 5.66(15) .
O2C B2D O3B B2C -172.75(9) .
O1C B2C O3B B2D -6.64(15) .
O2B B2C O3B B2D 173.04(9) .
N1 C2 C3 C4 176.95(11) .
C2 C3 C4 C5 -179.52(12) .
C3 C4 C5 C6 178.80(11) .
C4 C5 C6 C7 179.28(11) .
C5 C6 C7 C7 -179.90(13) 2_767
